data_7063125
loop_
_publ_author_name
'Bakija, Marija'
'Peri\'c, Berislav'
'Kirin, Sre\'cko I.'

_publ_section_title
;
 Oxazoline amino acid bioconjugates: one-pot synthesis and analysis of
 supramolecular interactions
;
_journal_issue 19
_journal_name_full 'New Journal of Chemistry'
_journal_page_first 8702
_journal_page_last 8719
_journal_paper_doi 10.1039/D4NJ00995A
_journal_volume 48
_journal_year 2024
_chemical_absolute_configuration syn
_chemical_formula_moiety 'C20 H22 N2 O4'
_chemical_formula_sum 'C20 H22 N2 O4'
_chemical_formula_weight 354.39
_space_group_crystal_system monoclinic
_space_group_IT_number 5
_space_group_name_Hall 'C 2y'
_space_group_name_H-M_alt 'C 1 2 1'
_atom_sites_solution_hydrogens mixed
_atom_sites_solution_primary direct
_atom_sites_solution_secondary difmap
_audit_creation_method SHELXL-2018/3
_audit_update_record
;
2024-03-27 deposited with the CCDC.	2024-04-04 downloaded from the CCDC.
;
_cell_angle_alpha 90
_cell_angle_beta 105.082(17)
_cell_angle_gamma 90
_cell_formula_units_Z 4
_cell_length_a 22.688(4)
_cell_length_b 5.2784(6)
_cell_length_c 16.099(2)
_cell_measurement_reflns_used 598
_cell_measurement_temperature 293(2)
_cell_measurement_theta_max 50.1640
_cell_measurement_theta_min 4.1410
_cell_volume 1861.5(5)
_computing_cell_refinement 'CrysAlisPro 1.171.39.46 (Rigaku OD, 2018)'
_computing_data_collection 'CrysAlisPro 1.171.39.46 (Rigaku OD, 2018)'
_computing_data_reduction 'CrysAlisPro 1.171.39.46 (Rigaku OD, 2018)'
_computing_molecular_graphics
;
ORTEP-3 (Farrugia, 1997), Mercury (C. F. Macrae et al., 2020)
;
_computing_publication_material
;
'SHELXL-2018/3 (Sheldrick, 2018), CrysAlisPro 1.171.41.115a (Rigaku OD, 2021)'
;
_computing_structure_refinement 'SHELXL-2018/3 (Sheldrick, 2018)'
_computing_structure_solution 'SHELXT 2018/2 (Sheldrick, 2018)'
_diffrn_ambient_temperature 293(2)
_diffrn_detector_area_resol_mean 10.4323
_diffrn_measured_fraction_theta_full 0.991
_diffrn_measured_fraction_theta_max 0.991
_diffrn_measurement_device_type 'Xcalibur, Ruby, Nova'
_diffrn_measurement_method '\w scans'
_diffrn_radiation_type CuK\a
_diffrn_radiation_wavelength 1.54184
_diffrn_reflns_av_R_equivalents 0.0307
_diffrn_reflns_av_unetI/netI 0.0565
_diffrn_reflns_Laue_measured_fraction_full 0.991
_diffrn_reflns_Laue_measured_fraction_max 0.991
_diffrn_reflns_limit_h_max 22
_diffrn_reflns_limit_h_min -22
_diffrn_reflns_limit_k_max 5
_diffrn_reflns_limit_k_min -4
_diffrn_reflns_limit_l_max 16
_diffrn_reflns_limit_l_min -15
_diffrn_reflns_number 2235
_diffrn_reflns_point_group_measured_fraction_full 0.792
_diffrn_reflns_point_group_measured_fraction_max 0.792
_diffrn_reflns_theta_full 51.376
_diffrn_reflns_theta_max 51.376
_diffrn_reflns_theta_min 2.843
_diffrn_source 'micro-focus sealed X-ray tube'
_exptl_absorpt_coefficient_mu 0.725
_exptl_absorpt_correction_T_max 1.00000
_exptl_absorpt_correction_T_min 0.52933
_exptl_absorpt_correction_type multi-scan
_exptl_absorpt_process_details
;
CrysAlisPro 1.171.39.46 (Rigaku Oxford Diffraction, 2018)
Empirical absorption correction using spherical harmonics,
 implemented in SCALE3 ABSPACK scaling algorithm.
;
_exptl_crystal_colour colourless
_exptl_crystal_density_diffrn 1.264
_exptl_crystal_description prism
_exptl_crystal_F_000 752
_exptl_crystal_size_max 0.1
_exptl_crystal_size_mid 0.07
_exptl_crystal_size_min 0.05
_refine_diff_density_max 0.168
_refine_diff_density_min -0.135
_refine_diff_density_rms 0.044
_refine_ls_abs_structure_details
;
 Flack x determined using 288 quotients [(I+)-(I-)]/[(I+)+(I-)]
 (Parsons, Flack and Wagner, Acta Cryst. B69 (2013) 249-259).
;
_refine_ls_abs_structure_Flack -0.4(4)
_refine_ls_extinction_method none
_refine_ls_goodness_of_fit_ref 1.031
_refine_ls_hydrogen_treatment mixed
_refine_ls_matrix_type full
_refine_ls_number_parameters 243
_refine_ls_number_reflns 1615
_refine_ls_number_restraints 1
_refine_ls_restrained_S_all 1.030
_refine_ls_R_factor_all 0.0786
_refine_ls_R_factor_gt 0.0549
_refine_ls_shift/su_max 0.000
_refine_ls_shift/su_mean 0.000
_refine_ls_structure_factor_coef Fsqd
_refine_ls_weighting_details 'w=1/[\s^2^(Fo^2^)+(0.0641P)^2^] where P=(Fo^2^+2Fc^2^)/3'
_refine_ls_weighting_scheme calc
_refine_ls_wR_factor_gt 0.1196
_refine_ls_wR_factor_ref 0.1352
_reflns_Friedel_coverage 0.399
_reflns_Friedel_fraction_full 0.527
_reflns_Friedel_fraction_max 0.526
_reflns_number_gt 1209
_reflns_number_total 1615
_reflns_threshold_expression 'I > 2\s(I)'
_cod_data_source_file d4nj00995a6.cif
_cod_data_source_block 1n4
_cod_depositor_comments 'Adding full bibliography for 7063124--7063134.cif.'
_cod_original_cell_volume 1861.6(5)
_cod_original_sg_symbol_H-M 'C 2'
_cod_database_code 7063125
_shelx_shelxl_version_number 2018/3
_shelx_space_group_comment
;
The symmetry employed for this shelxl refinement is uniquely defined
by the following loop, which should always be used as a source of
symmetry information in preference to the above space-group names.
They are only intended as comments.
;

loop_
_space_group_symop_operation_xyz
'x, y, z'
'-x, y, -z'
'x+1/2, y+1/2, z'
'-x+1/2, y+1/2, -z'

loop_
_atom_site_label
_atom_site_type_symbol
_atom_site_fract_x
_atom_site_fract_y
_atom_site_fract_z
_atom_site_U_iso_or_equiv
_atom_site_adp_type
_atom_site_occupancy
_atom_site_site_symmetry_order
_atom_site_calc_flag
_atom_site_refinement_flags_posn
_atom_site_refinement_flags_adp
_atom_site_refinement_flags_occupancy
_atom_site_disorder_assembly
_atom_site_disorder_group
C1 C 0.0826(3) 0.6777(16) 0.5322(5) 0.064(2) Uani 1 1 d . . . . .
H1 H 0.057899 0.820908 0.524361 0.077 Uiso 1 1 calc R U . . .
C2 C 0.0854(3) 0.5274(16) 0.6011(5) 0.064(2) Uani 1 1 d . . . . .
C3 C 0.1233(3) 0.3085(16) 0.6132(5) 0.067(2) Uani 1 1 d . . . . .
H3 H 0.124521 0.201838 0.659604 0.081 Uiso 1 1 calc R U . . .
C4 C 0.1576(3) 0.2534(17) 0.5579(5) 0.073(2) Uani 1 1 d . . . . .
H4 H 0.183368 0.113220 0.568149 0.088 Uiso 1 1 calc R U . . .
C4A C 0.1547(3) 0.4061(16) 0.4855(5) 0.062(2) Uani 1 1 d . . . . .
C5 C 0.1888(3) 0.3502(16) 0.4248(5) 0.067(2) Uani 1 1 d . . . . .
H5 H 0.215519 0.213161 0.434558 0.080 Uiso 1 1 calc R U . . .
C6 C 0.1831(3) 0.4939(17) 0.3528(5) 0.061(2) Uani 1 1 d . . . . .
C7 C 0.1447(3) 0.7100(16) 0.3399(5) 0.069(2) Uani 1 1 d . . . . .
H7 H 0.141575 0.811924 0.291831 0.083 Uiso 1 1 calc R U . . .
C8 C 0.1126(3) 0.7684(16) 0.3974(5) 0.068(2) Uani 1 1 d . . . . .
H8 H 0.087183 0.909661 0.387137 0.081 Uiso 1 1 calc R U . . .
C8A C 0.1160(3) 0.6237(16) 0.4720(5) 0.064(2) Uani 1 1 d . . . . .
O1O O 0.2560(3) 0.2322(12) 0.3113(3) 0.0887(18) Uani 1 1 d . . . . .
C2O C 0.2137(4) 0.4179(17) 0.2875(6) 0.070(3) Uani 1 1 d . . . . .
N3O N 0.2034(3) 0.5009(14) 0.2123(5) 0.078(2) Uani 1 1 d . . . . .
C4O C 0.2394(4) 0.3478(18) 0.1661(5) 0.075(2) Uani 1 1 d . . . . .
C5O C 0.2795(4) 0.193(2) 0.2380(5) 0.092(3) Uani 1 1 d . . . . .
H5OA H 0.277681 0.014915 0.222562 0.111 Uiso 1 1 calc R U . . .
H5OB H 0.321573 0.249134 0.249840 0.111 Uiso 1 1 calc R U . . .
C6O C 0.2770(5) 0.511(2) 0.1216(7) 0.130(4) Uani 1 1 d . . . . .
H6OA H 0.301133 0.403807 0.095012 0.195 Uiso 1 1 calc R U . . .
H6OB H 0.303492 0.618365 0.163130 0.195 Uiso 1 1 calc R U . . .
H6OC H 0.250339 0.612923 0.078464 0.195 Uiso 1 1 calc R U . . .
C7O C 0.1964(4) 0.181(2) 0.1023(6) 0.127(4) Uani 1 1 d . . . . .
H7OB H 0.168564 0.284666 0.060912 0.190 Uiso 1 1 calc R U . . .
H7OC H 0.173793 0.076329 0.131862 0.190 Uiso 1 1 calc R U . . .
H7OA H 0.219247 0.075839 0.073319 0.190 Uiso 1 1 calc R U . . .
CC C 0.0520(3) 0.5997(19) 0.6657(5) 0.067(2) Uani 1 1 d . . . . .
OC O 0.0429(3) 0.8244(11) 0.6798(4) 0.0807(18) Uani 1 1 d . . . . .
NA N 0.0314(4) 0.4126(17) 0.7077(5) 0.079(3) Uani 1 1 d . . . . .
HA H 0.047(4) 0.285(18) 0.703(5) 0.08(4) Uiso 1 1 d . . . . .
C1A C 0.0075(4) 0.4697(16) 0.7805(5) 0.069(2) Uani 1 1 d . . . . .
H1A H -0.020200 0.614562 0.765399 0.083 Uiso 1 1 calc R U . . .
C2A C 0.0574(4) 0.5389(18) 0.8576(6) 0.080(3) Uani 1 1 d . . . . .
C3A C -0.0289(4) 0.2432(18) 0.7999(6) 0.099(3) Uani 1 1 d . . . . .
H3AC H -0.059188 0.195587 0.748636 0.149 Uiso 1 1 calc R U . . .
H3AA H -0.048471 0.288796 0.843864 0.149 Uiso 1 1 calc R U . . .
H3AB H -0.001750 0.103279 0.819272 0.149 Uiso 1 1 calc R U . . .
O1A O 0.1103(3) 0.4963(17) 0.8687(4) 0.121(3) Uani 1 1 d . . . . .
O2A O 0.0362(2) 0.6739(14) 0.9137(4) 0.101(2) Uani 1 1 d . . . . .
CMA C 0.0799(4) 0.755(3) 0.9903(6) 0.128(5) Uani 1 1 d . . . . .
HMAC H 0.116910 0.659113 0.997426 0.192 Uiso 1 1 calc R U . . .
HMAA H 0.063735 0.727758 1.039083 0.192 Uiso 1 1 calc R U . . .
HMAB H 0.088478 0.931641 0.985867 0.192 Uiso 1 1 calc R U . . .

loop_
_atom_site_aniso_label
_atom_site_aniso_U_11
_atom_site_aniso_U_22
_atom_site_aniso_U_33
_atom_site_aniso_U_23
_atom_site_aniso_U_13
_atom_site_aniso_U_12
C1 0.066(5) 0.055(6) 0.078(6) -0.004(5) 0.029(5) 0.001(4)
C2 0.061(5) 0.059(6) 0.082(6) 0.005(5) 0.034(5) 0.008(5)
C3 0.071(5) 0.066(7) 0.070(5) 0.002(5) 0.028(4) -0.006(5)
C4 0.076(5) 0.074(6) 0.077(5) 0.008(6) 0.034(5) 0.002(5)
C4A 0.062(5) 0.060(6) 0.068(6) -0.007(5) 0.024(4) -0.005(4)
C5 0.067(5) 0.059(6) 0.074(5) -0.003(5) 0.020(4) 0.003(4)
C6 0.067(5) 0.055(6) 0.066(5) -0.007(5) 0.028(4) -0.007(5)
C7 0.073(5) 0.059(6) 0.084(6) -0.002(5) 0.034(5) 0.005(5)
C8 0.070(5) 0.057(6) 0.082(6) 0.004(5) 0.029(5) 0.007(5)
C8A 0.065(5) 0.061(6) 0.071(6) 0.006(5) 0.026(5) 0.009(5)
O1O 0.102(4) 0.089(5) 0.085(4) 0.011(4) 0.041(3) 0.035(4)
C2O 0.086(7) 0.062(7) 0.068(6) -0.009(5) 0.029(5) -0.006(5)
N3O 0.096(5) 0.069(5) 0.078(5) 0.000(5) 0.042(4) 0.014(4)
C4O 0.093(6) 0.071(6) 0.066(5) -0.002(5) 0.030(5) 0.007(5)
C5O 0.112(7) 0.098(8) 0.073(6) -0.005(6) 0.035(6) 0.018(6)
C6O 0.167(10) 0.093(8) 0.172(10) 0.022(8) 0.118(9) 0.021(8)
C7O 0.145(9) 0.123(10) 0.101(7) -0.019(8) 0.011(7) 0.029(8)
CC 0.069(6) 0.050(6) 0.083(6) 0.001(6) 0.023(5) -0.002(5)
OC 0.097(4) 0.055(4) 0.106(5) -0.001(4) 0.054(3) -0.005(3)
NA 0.093(6) 0.061(6) 0.094(6) 0.000(5) 0.046(5) -0.004(5)
C1A 0.072(5) 0.063(6) 0.080(6) -0.001(5) 0.034(5) 0.001(5)
C2A 0.075(7) 0.084(7) 0.091(7) -0.001(6) 0.042(7) 0.003(6)
C3A 0.116(7) 0.076(6) 0.124(7) -0.003(6) 0.066(6) -0.021(6)
O1A 0.086(5) 0.160(7) 0.122(5) -0.024(5) 0.033(4) 0.013(5)
O2A 0.091(4) 0.133(6) 0.083(4) -0.033(5) 0.029(4) -0.004(4)
CMA 0.117(8) 0.172(13) 0.098(7) -0.054(9) 0.032(6) -0.008(8)

loop_
_atom_type_symbol
_atom_type_description
_atom_type_scat_dispersion_real
_atom_type_scat_dispersion_imag
_atom_type_scat_source
C C 0.0181 0.0091 'International Tables Vol C Tables 4.2.6.8 and 6.1.1.4'
H H 0.0000 0.0000 'International Tables Vol C Tables 4.2.6.8 and 6.1.1.4'
N N 0.0311 0.0180 'International Tables Vol C Tables 4.2.6.8 and 6.1.1.4'
O O 0.0492 0.0322 'International Tables Vol C Tables 4.2.6.8 and 6.1.1.4'

loop_
_geom_angle_atom_site_label_1
_geom_angle_atom_site_label_2
_geom_angle_atom_site_label_3
_geom_angle
_geom_angle_site_symmetry_1
_geom_angle_site_symmetry_3
_geom_angle_publ_flag
C2 C1 C8A 121.8(7) . . ?
C1 C2 C3 119.2(7) . . ?
C1 C2 CC 120.0(8) . . ?
C3 C2 CC 120.8(7) . . ?
C4 C3 C2 120.9(7) . . ?
C3 C4 C4A 120.6(8) . . ?
C4 C4A C8A 118.9(7) . . ?
C4 C4A C5 122.2(8) . . ?
C8A C4A C5 118.9(7) . . ?
C6 C5 C4A 121.2(7) . . ?
C5 C6 C7 119.4(7) . . ?
C5 C6 C2O 120.1(8) . . ?
C7 C6 C2O 120.4(8) . . ?
C8 C7 C6 120.2(8) . . ?
C7 C8 C8A 122.6(8) . . ?
C1 C8A C8 123.8(8) . . ?
C1 C8A C4A 118.6(7) . . ?
C8 C8A C4A 117.5(7) . . ?
C2O O1O C5O 105.0(6) . . ?
N3O C2O O1O 117.9(7) . . ?
N3O C2O C6 126.6(9) . . ?
O1O C2O C6 115.5(8) . . ?
C2O N3O C4O 107.8(7) . . ?
N3O C4O C7O 108.5(7) . . ?
N3O C4O C5O 102.2(6) . . ?
C7O C4O C5O 111.2(8) . . ?
N3O C4O C6O 112.3(8) . . ?
C7O C4O C6O 110.7(8) . . ?
C5O C4O C6O 111.5(8) . . ?
O1O C5O C4O 105.9(7) . . ?
OC CC NA 121.0(8) . . ?
OC CC C2 121.0(8) . . ?
NA CC C2 118.0(8) . . ?
CC NA C1A 120.4(8) . . ?
NA C1A C2A 111.3(7) . . ?
NA C1A C3A 109.8(7) . . ?
C2A C1A C3A 110.7(7) . . ?
O1A C2A O2A 121.8(9) . . ?
O1A C2A C1A 126.6(8) . . ?
O2A C2A C1A 111.4(8) . . ?
C2A O2A CMA 116.8(7) . . ?

loop_
_geom_bond_atom_site_label_1
_geom_bond_atom_site_label_2
_geom_bond_distance
_geom_bond_site_symmetry_2
_geom_bond_publ_flag
C1 C2 1.352(9) . ?
C1 C8A 1.406(9) . ?
C2 C3 1.422(10) . ?
C2 CC 1.487(10) . ?
C3 C4 1.359(9) . ?
C4 C4A 1.405(10) . ?
C4A C8A 1.426(10) . ?
C4A C5 1.427(9) . ?
C5 C6 1.363(10) . ?
C6 C7 1.417(10) . ?
C6 C2O 1.458(10) . ?
C7 C8 1.354(9) . ?
C8 C8A 1.409(9) . ?
O1O C2O 1.356(10) . ?
O1O C5O 1.431(8) . ?
C2O N3O 1.251(9) . ?
N3O C4O 1.480(9) . ?
C4O C7O 1.504(11) . ?
C4O C5O 1.512(11) . ?
C4O C6O 1.517(11) . ?
CC OC 1.235(9) . ?
CC NA 1.348(11) . ?
NA C1A 1.444(10) . ?
C1A C2A 1.492(11) . ?
C1A C3A 1.531(11) . ?
C2A O1A 1.188(9) . ?
C2A O2A 1.334(9) . ?
O2A CMA 1.432(10) . ?

loop_
_geom_hbond_atom_site_label_D
_geom_hbond_atom_site_label_H
_geom_hbond_atom_site_label_A
_geom_hbond_distance_DH
_geom_hbond_distance_HA
_geom_hbond_distance_DA
_geom_hbond_angle_DHA
_geom_hbond_site_symmetry_A
_geom_hbond_publ_flag
NA HA OC 0.77(9) 2.46(9) 3.158(11) 152(8) 1_545 yes
